data_7152768
loop_
_publ_author_name
'Ribelles, Pascual'
'Sridharan, Vellaisamy'
'Villacampa, Mercedes'
'Ramos, Ma Teresa'
'Men\'endez, J Carlos'

_publ_section_title
;
 Diastereoselective, multicomponent access to
 trans-2-aryl-4-arylamino-1,2,3,4-tetrahydroquinolines via an AA'BC
 sequential four-component reaction and their application to
 2-arylquinoline synthesis.
;
_journal_issue 4
_journal_name_full 'Organic &amp; biomolecular chemistry'
_journal_page_first 569
_journal_page_last 579
_journal_paper_doi 10.1039/c2ob26754c
_journal_volume 11
_journal_year 2013
_chemical_absolute_configuration rm
_chemical_formula_moiety 'C26 H30 N2'
_chemical_formula_sum 'C26 H30 N2'
_chemical_formula_weight 370.52
_space_group_IT_number 4
_symmetry_cell_setting monoclinic
_symmetry_space_group_name_Hall 'P 2yb'
_symmetry_space_group_name_H-M 'P 1 21 1'
_atom_sites_solution_hydrogens geom
_atom_sites_solution_primary direct
_atom_sites_solution_secondary difmap
_audit_creation_method SHELXL-97
_audit_update_record
;
2011-12-01 # Formatted by publCIF
;
_cell_angle_alpha 90.00
_cell_angle_beta 93.253(2)
_cell_angle_gamma 90.00
_cell_formula_units_Z 2
_cell_length_a 10.4429(3)
_cell_length_b 7.4627(2)
_cell_length_c 14.1231(4)
_cell_measurement_reflns_used 3008
_cell_measurement_temperature 298(2)
_cell_measurement_theta_max 66.26
_cell_measurement_theta_min 4.24
_cell_volume 1098.87(5)
_computing_cell_refinement 'SAINT (Bruker 2006)'
_computing_data_collection 'APEX 2 (Bruker 2006)'
_computing_data_reduction 'SAINT (Bruker 2006)'
_computing_molecular_graphics 'Mercury 2.3 (Macrae et al, 2008)'
_computing_publication_material 'Bruker SHELXTL'
_computing_structure_refinement 'SHELXL-97 (Sheldrick, 1997)'
_computing_structure_solution 'SHELXS-97 (Sheldrick, 1990)'
_diffrn_ambient_temperature 298(2)
_diffrn_measured_fraction_theta_full 0.860
_diffrn_measured_fraction_theta_max 0.861
_diffrn_measurement_device_type 'CCD area detector'
_diffrn_measurement_method 'phi and omega scans'
_diffrn_radiation_monochromator graphite
_diffrn_radiation_source 'fine-focus sealed tube'
_diffrn_radiation_type CuK\a
_diffrn_radiation_wavelength 1.54178
_diffrn_reflns_av_R_equivalents 0.0177
_diffrn_reflns_av_sigmaI/netI 0.0203
_diffrn_reflns_limit_h_max 11
_diffrn_reflns_limit_h_min -11
_diffrn_reflns_limit_k_max 8
_diffrn_reflns_limit_k_min -8
_diffrn_reflns_limit_l_max 15
_diffrn_reflns_limit_l_min -16
_diffrn_reflns_number 4866
_diffrn_reflns_theta_full 67.05
_diffrn_reflns_theta_max 67.05
_diffrn_reflns_theta_min 4.24
_exptl_absorpt_coefficient_mu 0.492
_exptl_absorpt_correction_T_max 0.952
_exptl_absorpt_correction_T_min 0.932
_exptl_absorpt_correction_type multi-scan
_exptl_absorpt_process_details 'SADABS (Bruker, 2006)'
_exptl_crystal_colour colorless
_exptl_crystal_density_diffrn 1.120
_exptl_crystal_density_method 'not measured'
_exptl_crystal_description prismatic
_exptl_crystal_F_000 400
_exptl_crystal_size_max 0.15
_exptl_crystal_size_mid 0.12
_exptl_crystal_size_min 0.10
_refine_diff_density_max 0.102
_refine_diff_density_min -0.131
_refine_diff_density_rms 0.027
_refine_ls_abs_structure_details 'Flack H D (1983), Acta Cryst. A39, 876-881'
_refine_ls_abs_structure_Flack -0.2(6)
_refine_ls_extinction_method none
_refine_ls_goodness_of_fit_ref 1.047
_refine_ls_hydrogen_treatment mixed
_refine_ls_matrix_type full
_refine_ls_number_parameters 274
_refine_ls_number_reflns 2432
_refine_ls_number_restraints 1
_refine_ls_restrained_S_all 1.046
_refine_ls_R_factor_all 0.0338
_refine_ls_R_factor_gt 0.0321
_refine_ls_shift/su_max 0.001
_refine_ls_shift/su_mean 0.000
_refine_ls_structure_factor_coef Fsqd
_refine_ls_weighting_details 'calc w=1/[\s^2^(Fo^2^)+(0.0511P)^2^+0.0795P] where P=(Fo^2^+2Fc^2^)/3'
_refine_ls_weighting_scheme calc
_refine_ls_wR_factor_gt 0.0837
_refine_ls_wR_factor_ref 0.0855
_reflns_number_gt 2316
_reflns_number_total 2432
_reflns_threshold_expression >2sigma(I)
_cod_data_source_file c2ob26754c.txt
_cod_data_source_block 4fin
_cod_depositor_comments
;
The following automatic conversions were performed:

'_symmetry_cell_setting' value 'Monoclinic' changed to 'monoclinic'
according to /home/saulius/struct/CIF-dictionaries/cif_core.dic
dictionary named 'cif_core.dic' version 2.4.2 from 2011-04-26.

Automatic conversion script
Id: cif_fix_values 1891 2012-01-12 08:04:46Z andrius 
;
_cod_original_sg_symbol_Hall P2yb
_cod_original_sg_symbol_H-M P2(1)
_cod_database_code 7152768

loop_
_symmetry_equiv_pos_as_xyz
'x, y, z'
'-x, y+1/2, -z'

loop_
_atom_site_label
_atom_site_type_symbol
_atom_site_fract_x
_atom_site_fract_y
_atom_site_fract_z
_atom_site_U_iso_or_equiv
_atom_site_adp_type
_atom_site_occupancy
_atom_site_symmetry_multiplicity
_atom_site_calc_flag
_atom_site_refinement_flags
N1 N 0.67211(18) -0.0166(2) 0.41236(12) 0.0609(5) Uani 1 1 d .
N2 N 0.71735(17) 0.2485(3) 0.19887(12) 0.0614(5) Uani 1 1 d .
C1 C 0.59476(18) -0.3792(3) 0.37911(15) 0.0589(5) Uani 1 1 d .
H1 H 0.6661 -0.3638 0.4208 0.071 Uiso 1 1 calc R
C2 C 0.52592(19) -0.5386(3) 0.38014(16) 0.0621(5) Uani 1 1 d .
H2 H 0.5512 -0.6271 0.4236 0.075 Uiso 1 1 calc R
C3 C 0.42093(19) -0.5688(3) 0.31828(17) 0.0637(5) Uani 1 1 d .
C4 C 0.3880(2) -0.4348(3) 0.25348(16) 0.0660(6) Uani 1 1 d .
H4 H 0.3196 -0.4531 0.2095 0.079 Uiso 1 1 calc R
C5 C 0.45469(18) -0.2741(3) 0.25264(14) 0.0599(5) Uani 1 1 d .
H5 H 0.4299 -0.1861 0.2088 0.072 Uiso 1 1 calc R
C6 C 0.55802(17) -0.2436(3) 0.31666(13) 0.0518(5) Uani 1 1 d .
C7 C 0.62766(18) -0.0657(3) 0.31613(13) 0.0527(5) Uani 1 1 d .
C8 C 0.74353(18) -0.0633(3) 0.25563(13) 0.0553(5) Uani 1 1 d .
H8A H 0.7180 -0.1002 0.1915 0.066 Uiso 1 1 calc R
H8B H 0.8075 -0.1471 0.2812 0.066 Uiso 1 1 calc R
C9 C 0.80097(18) 0.1253(3) 0.25415(13) 0.0526(5) Uani 1 1 d .
C10 C 0.82354(17) 0.1976(3) 0.35414(13) 0.0482(4) Uani 1 1 d .
C11 C 0.90814(18) 0.3415(3) 0.37405(14) 0.0545(5) Uani 1 1 d .
C12 C 0.92528(19) 0.4066(3) 0.46559(15) 0.0578(5) Uani 1 1 d .
H12 H 0.9829 0.4997 0.4782 0.069 Uiso 1 1 calc R
C13 C 0.85827(17) 0.3358(3) 0.53901(13) 0.0513(5) Uani 1 1 d .
C14 C 0.77430(17) 0.1974(3) 0.51934(13) 0.0503(4) Uani 1 1 d .
H14 H 0.7285 0.1496 0.5680 0.060 Uiso 1 1 calc R
C15 C 0.75605(17) 0.1266(3) 0.42791(13) 0.0478(4) Uani 1 1 d .
C16 C 0.74436(18) 0.3140(3) 0.10990(13) 0.0526(5) Uani 1 1 d .
C17 C 0.6829(2) 0.4695(3) 0.07765(14) 0.0621(5) Uani 1 1 d .
H17 H 0.6253 0.5255 0.1159 0.075 Uiso 1 1 calc R
C18 C 0.7049(2) 0.5430(4) -0.00959(16) 0.0753(7) Uani 1 1 d .
C19 C 0.7916(2) 0.4578(4) -0.06591(15) 0.0786(7) Uani 1 1 d .
H19 H 0.8082 0.5060 -0.1247 0.094 Uiso 1 1 calc R
C20 C 0.8531(2) 0.3030(4) -0.03563(14) 0.0704(6) Uani 1 1 d .
C21 C 0.82836(19) 0.2310(3) 0.05154(13) 0.0601(5) Uani 1 1 d .
H21 H 0.8687 0.1253 0.0713 0.072 Uiso 1 1 calc R
C22 C 0.3416(3) -0.7356(4) 0.3252(2) 0.0907(8) Uani 1 1 d .
H22A H 0.3953 -0.8325 0.3482 0.136 Uiso 1 1 calc R
H22B H 0.3038 -0.7654 0.2637 0.136 Uiso 1 1 calc R
H22C H 0.2751 -0.7155 0.3682 0.136 Uiso 1 1 calc R
C23 C 0.9797(2) 0.4270(4) 0.29561(17) 0.0767(7) Uani 1 1 d .
H23A H 1.0441 0.5065 0.3227 0.115 Uiso 1 1 calc R
H23B H 0.9207 0.4933 0.2545 0.115 Uiso 1 1 calc R
H23C H 1.0198 0.3354 0.2598 0.115 Uiso 1 1 calc R
C24 C 0.8794(2) 0.4075(3) 0.63857(15) 0.0663(6) Uani 1 1 d .
H24A H 0.8045 0.3854 0.6732 0.099 Uiso 1 1 calc R
H24B H 0.8952 0.5341 0.6362 0.099 Uiso 1 1 calc R
H24C H 0.9520 0.3486 0.6696 0.099 Uiso 1 1 calc R
C25 C 0.6360(4) 0.7122(6) -0.0419(2) 0.1294(13) Uani 1 1 d .
H25A H 0.5807 0.7509 0.0062 0.194 Uiso 1 1 calc R
H25B H 0.5859 0.6890 -0.0996 0.194 Uiso 1 1 calc R
H25C H 0.6977 0.8043 -0.0526 0.194 Uiso 1 1 calc R
C26 C 0.9494(3) 0.2141(6) -0.09649(18) 0.1051(11) Uani 1 1 d .
H26A H 0.9438 0.2663 -0.1587 0.158 Uiso 1 1 calc R
H26B H 0.9313 0.0882 -0.1011 0.158 Uiso 1 1 calc R
H26C H 1.0343 0.2313 -0.0683 0.158 Uiso 1 1 calc R
H1N H 0.612(2) -0.021(4) 0.4551(19) 0.079(8) Uiso 1 1 d .
H2N H 0.673(2) 0.321(4) 0.2316(18) 0.076(8) Uiso 1 1 d .
H7 H 0.5669(19) 0.027(3) 0.2893(14) 0.052(5) Uiso 1 1 d .
H9 H 0.8886(18) 0.112(3) 0.2215(14) 0.052(5) Uiso 1 1 d .

loop_
_atom_site_aniso_label
_atom_site_aniso_U_11
_atom_site_aniso_U_22
_atom_site_aniso_U_33
_atom_site_aniso_U_23
_atom_site_aniso_U_13
_atom_site_aniso_U_12
N1 0.0684(11) 0.0675(11) 0.0483(9) -0.0084(8) 0.0166(8) -0.0220(9)
N2 0.0652(11) 0.0718(12) 0.0486(9) 0.0113(9) 0.0172(7) 0.0168(9)
C1 0.0503(11) 0.0625(13) 0.0633(12) -0.0057(10) -0.0014(8) 0.0047(9)
C2 0.0613(12) 0.0527(12) 0.0736(14) -0.0037(10) 0.0135(9) 0.0077(9)
C3 0.0580(12) 0.0557(12) 0.0790(14) -0.0199(11) 0.0186(10) -0.0005(10)
C4 0.0547(12) 0.0760(15) 0.0667(14) -0.0235(12) -0.0023(10) -0.0026(10)
C5 0.0612(12) 0.0657(13) 0.0522(11) -0.0066(10) -0.0005(8) 0.0030(10)
C6 0.0482(10) 0.0573(11) 0.0508(10) -0.0089(9) 0.0087(7) 0.0019(8)
C7 0.0536(11) 0.0555(11) 0.0493(10) -0.0039(9) 0.0068(8) 0.0003(9)
C8 0.0578(11) 0.0619(12) 0.0468(10) -0.0034(9) 0.0089(8) 0.0054(9)
C9 0.0515(11) 0.0617(12) 0.0457(10) 0.0065(9) 0.0122(8) 0.0057(9)
C10 0.0466(10) 0.0507(11) 0.0480(10) 0.0061(8) 0.0088(7) 0.0034(8)
C11 0.0529(11) 0.0519(11) 0.0598(12) 0.0113(9) 0.0123(8) -0.0001(9)
C12 0.0582(11) 0.0492(11) 0.0658(12) 0.0044(9) 0.0011(9) -0.0074(9)
C13 0.0523(10) 0.0476(10) 0.0536(11) 0.0018(8) 0.0001(8) 0.0039(8)
C14 0.0531(10) 0.0514(11) 0.0469(10) 0.0030(8) 0.0069(7) -0.0004(8)
C15 0.0484(10) 0.0477(10) 0.0479(10) 0.0023(8) 0.0074(7) -0.0025(8)
C16 0.0553(11) 0.0606(12) 0.0420(10) 0.0011(8) 0.0036(7) 0.0006(9)
C17 0.0692(12) 0.0700(14) 0.0473(11) 0.0019(10) 0.0050(8) 0.0132(11)
C18 0.0932(17) 0.0814(16) 0.0503(12) 0.0107(11) -0.0045(11) 0.0120(13)
C19 0.0920(16) 0.106(2) 0.0381(11) 0.0124(12) 0.0059(10) 0.0084(15)
C20 0.0749(14) 0.0970(18) 0.0394(10) -0.0050(11) 0.0040(9) 0.0100(13)
C21 0.0693(12) 0.0709(13) 0.0404(10) -0.0021(9) 0.0044(8) 0.0105(10)
C22 0.0823(17) 0.0658(16) 0.126(2) -0.0215(16) 0.0226(14) -0.0132(13)
C23 0.0796(15) 0.0751(16) 0.0769(16) 0.0165(12) 0.0183(11) -0.0179(13)
C24 0.0744(14) 0.0592(13) 0.0644(13) -0.0082(10) -0.0036(10) -0.0029(11)
C25 0.175(3) 0.119(3) 0.094(2) 0.043(2) 0.010(2) 0.053(3)
C26 0.113(2) 0.157(3) 0.0467(13) -0.0023(16) 0.0236(12) 0.040(2)

loop_
_atom_type_symbol
_atom_type_description
_atom_type_scat_dispersion_real
_atom_type_scat_dispersion_imag
_atom_type_scat_source
C C 0.0181 0.0091 'International Tables Vol C Tables 4.2.6.8 and 6.1.1.4'
H H 0.0000 0.0000 'International Tables Vol C Tables 4.2.6.8 and 6.1.1.4'
N N 0.0311 0.0180 'International Tables Vol C Tables 4.2.6.8 and 6.1.1.4'

loop_
_geom_angle_atom_site_label_1
_geom_angle_atom_site_label_2
_geom_angle_atom_site_label_3
_geom_angle
C15 N1 C7 120.28(16)
C15 N1 H1N 112.6(17)
C7 N1 H1N 114.6(16)
C16 N2 C9 123.87(17)
C16 N2 H2N 113.8(18)
C9 N2 H2N 115.4(17)
C6 C1 C2 120.54(17)
C6 C1 H1 119.7
C2 C1 H1 119.7
C3 C2 C1 121.7(2)
C3 C2 H2 119.1
C1 C2 H2 119.1
C2 C3 C4 117.3(2)
C2 C3 C22 121.0(2)
C4 C3 C22 121.6(2)
C3 C4 C5 121.60(17)
C3 C4 H4 119.2
C5 C4 H4 119.2
C6 C5 C4 120.6(2)
C6 C5 H5 119.7
C4 C5 H5 119.7
C1 C6 C5 118.23(19)
C1 C6 C7 121.96(16)
C5 C6 C7 119.82(19)
N1 C7 C6 110.07(16)
N1 C7 C8 107.43(16)
C6 C7 C8 114.27(17)
N1 C7 H7 109.9(12)
C6 C7 H7 108.4(12)
C8 C7 H7 106.7(12)
C7 C8 C9 110.10(17)
C7 C8 H8A 109.6
C9 C8 H8A 109.6
C7 C8 H8B 109.6
C9 C8 H8B 109.6
H8A C8 H8B 108.2
N2 C9 C10 109.25(17)
N2 C9 C8 111.26(16)
C10 C9 C8 110.76(16)
N2 C9 H9 109.4(11)
C10 C9 H9 110.4(11)
C8 C9 H9 105.7(12)
C15 C10 C11 118.56(17)
C15 C10 C9 120.11(17)
C11 C10 C9 121.28(17)
C12 C11 C10 120.04(18)
C12 C11 C23 119.56(19)
C10 C11 C23 120.39(19)
C11 C12 C13 121.38(19)
C11 C12 H12 119.3
C13 C12 H12 119.3
C14 C13 C12 118.58(18)
C14 C13 C24 120.87(19)
C12 C13 C24 120.54(18)
C13 C14 C15 121.53(18)
C13 C14 H14 119.2
C15 C14 H14 119.2
N1 C15 C10 120.93(17)
N1 C15 C14 119.17(16)
C10 C15 C14 119.89(17)
C21 C16 C17 118.37(19)
C21 C16 N2 123.23(19)
C17 C16 N2 118.40(18)
C18 C17 C16 121.8(2)
C18 C17 H17 119.1
C16 C17 H17 119.1
C17 C18 C19 118.4(2)
C17 C18 C25 120.1(3)
C19 C18 C25 121.5(2)
C20 C19 C18 120.8(2)
C20 C19 H19 119.6
C18 C19 H19 119.6
C19 C20 C21 119.7(2)
C19 C20 C26 120.3(2)
C21 C20 C26 120.0(2)
C20 C21 C16 120.9(2)
C20 C21 H21 119.5
C16 C21 H21 119.5
C3 C22 H22A 109.5
C3 C22 H22B 109.5
H22A C22 H22B 109.5
C3 C22 H22C 109.5
H22A C22 H22C 109.5
H22B C22 H22C 109.5
C11 C23 H23A 109.5
C11 C23 H23B 109.5
H23A C23 H23B 109.5
C11 C23 H23C 109.5
H23A C23 H23C 109.5
H23B C23 H23C 109.5
C13 C24 H24A 109.5
C13 C24 H24B 109.5
H24A C24 H24B 109.5
C13 C24 H24C 109.5
H24A C24 H24C 109.5
H24B C24 H24C 109.5
C18 C25 H25A 109.5
C18 C25 H25B 109.5
H25A C25 H25B 109.5
C18 C25 H25C 109.5
H25A C25 H25C 109.5
H25B C25 H25C 109.5
C20 C26 H26A 109.5
C20 C26 H26B 109.5
H26A C26 H26B 109.5
C20 C26 H26C 109.5
H26A C26 H26C 109.5
H26B C26 H26C 109.5

loop_
_geom_bond_atom_site_label_1
_geom_bond_atom_site_label_2
_geom_bond_distance
N1 C15 1.392(2)
N1 C7 1.458(2)
N1 H1N 0.90(3)
N2 C16 1.392(3)
N2 C9 1.463(3)
N2 H2N 0.86(3)
C1 C6 1.383(3)
C1 C2 1.390(3)
C1 H1 0.9300
C2 C3 1.381(3)
C2 H2 0.9300
C3 C4 1.386(3)
C3 C22 1.501(3)
C4 C5 1.387(3)
C4 H4 0.9300
C5 C6 1.387(3)
C5 H5 0.9300
C6 C7 1.514(3)
C7 C8 1.521(3)
C7 H7 1.00(2)
C8 C9 1.530(3)
C8 H8A 0.9700
C8 H8B 0.9700
C9 C10 1.518(3)
C9 H9 1.05(2)
C10 C15 1.395(3)
C10 C11 1.409(3)
C11 C12 1.383(3)
C11 C23 1.512(3)
C12 C13 1.388(3)
C12 H12 0.9300
C13 C14 1.373(3)
C13 C24 1.509(3)
C14 C15 1.398(3)
C14 H14 0.9300
C16 C21 1.384(3)
C16 C17 1.390(3)
C17 C18 1.380(3)
C17 H17 0.9300
C18 C19 1.392(4)
C18 C25 1.511(4)
C19 C20 1.378(4)
C19 H19 0.9300
C20 C21 1.381(3)
C20 C26 1.513(3)
C21 H21 0.9300
C22 H22A 0.9600
C22 H22B 0.9600
C22 H22C 0.9600
C23 H23A 0.9600
C23 H23B 0.9600
C23 H23C 0.9600
C24 H24A 0.9600
C24 H24B 0.9600
C24 H24C 0.9600
C25 H25A 0.9600
C25 H25B 0.9600
C25 H25C 0.9600
C26 H26A 0.9600
C26 H26B 0.9600
C26 H26C 0.9600
